data_6000167
loop_
_publ_author_name
'Touboul, M.'
'Penin, N.'
'Nowogrocki, G.'

_publ_section_title
;
 Crystal structure and thermal behavior of Rb-2[B4O5(OH)(4)] 3.6H(2)O
;
_journal_name_full 'Journal of Solid State Chemistry'
_journal_page_first 197
_journal_page_last 202
_journal_paper_doi 10.1006/jssc.1999.8522
_journal_volume 149
_journal_year 2000
_chemical_formula_sum 'B4 H11.2 O12.6 Rb2'
_space_group_name_H-M_alt 'P b c n'
_cell_angle_alpha 90.000
_cell_angle_beta 90.000
_cell_angle_gamma 90.000
_cell_length_a 11.2760
_cell_length_b 13.0970
_cell_length_c 16.7510
_cell_volume 2473.82
_cod_database_code 6000167

loop_
_atom_site_label
_atom_site_fract_x
_atom_site_fract_y
_atom_site_fract_z
? ? ? ?
